data_8106103
loop_
_publ_author_name
'Wang, Xia'
'Ling, Ning'
'Li, Yu-Xian'
'Zhang, Shu-Ling'

_publ_section_title
;
 Crystal structure of dichlorido
 bis[1-[(2-methyl-1H-benzoimidazol-1-yl)methyl]-1H-benzotriazole-\k1
 N]cadmium(II), C30H26CdCl2N10
;
_journal_issue 2
_journal_name_full 'Zeitschrift f\"ur Kristallographie - New Crystal Structures'
_journal_page_first 215
_journal_page_last 216
_journal_paper_doi 10.1515/ncrs-2017-0211
_journal_volume 233
_journal_year 2018
_chemical_formula_moiety 'C30 H26 Cd Cl2 N10'
_chemical_formula_sum 'C30 H26 Cd Cl2 N10'
_chemical_formula_weight 709.91
_space_group_crystal_system monoclinic
_space_group_IT_number 15
_space_group_name_Hall '-C 2yc'
_space_group_name_H-M_alt 'C 1 2/c 1'
_atom_sites_solution_hydrogens geom
_atom_sites_solution_primary dual
_cell_angle_alpha 90
_cell_angle_beta 97.781(3)
_cell_angle_gamma 90
_cell_formula_units_Z 4
_cell_length_a 15.6291(6)
_cell_length_b 12.8859(4)
_cell_length_c 14.7622(5)
_cell_measurement_reflns_used 2504
_cell_measurement_temperature 293(2)
_cell_measurement_theta_max 26.3130
_cell_measurement_theta_min 4.1170
_cell_volume 2945.66(18)
_computing_cell_refinement
;
CrysAlisPro, Agilent Technologies,
Version 1.171.37.35 (release 13-08-2014 CrysAlis171 .NET)
(compiled Aug 13 2014,18:06:01)
;
_computing_data_collection
;
CrysAlisPro, Agilent Technologies,
Version 1.171.37.35 (release 13-08-2014 CrysAlis171 .NET)
(compiled Aug 13 2014,18:06:01)
;
_computing_data_reduction
;
CrysAlisPro, Agilent Technologies,
Version 1.171.37.35 (release 13-08-2014 CrysAlis171 .NET)
(compiled Aug 13 2014,18:06:01)
;
_computing_molecular_graphics 'Olex2 (Dolomanov et al., 2009)'
_computing_publication_material 'Olex2 (Dolomanov et al., 2009)'
_computing_structure_refinement 'ShelXL (Sheldrick, 2015)'
_computing_structure_solution 'ShelXT (Sheldrick, 2015)'
_diffrn_ambient_temperature 293(2)
_diffrn_detector 'CCD plate'
_diffrn_detector_area_resol_mean 16.2312
_diffrn_detector_type Eos
_diffrn_measured_fraction_theta_full 0.997
_diffrn_measured_fraction_theta_max 0.998
_diffrn_measurement_details
;
#__ type_ start__ end____ width___ exp.time_
  1 omega  -21.00   21.00   1.0000    6.0000
omega____ theta____ kappa____ phi______ frames
    -      -15.1755  -99.0000  -90.0000 42

#__ type_ start__ end____ width___ exp.time_
  2 omega  -16.00   14.00   1.0000    6.0000
omega____ theta____ kappa____ phi______ frames
    -      -15.1755  -99.0000  -30.0000 30

#__ type_ start__ end____ width___ exp.time_
  3 omega   12.00   57.00   1.0000    6.0000
omega____ theta____ kappa____ phi______ frames
    -       18.0661  -99.0000 -120.0000 45

#__ type_ start__ end____ width___ exp.time_
  4 omega  -41.00   76.00   1.0000    6.0000
omega____ theta____ kappa____ phi______ frames
    -       18.0661    0.0000  -60.0000 117
;
_diffrn_measurement_device 'four-circle diffractometer'
_diffrn_measurement_device_type 'Xcalibur, Eos, Gemini'
_diffrn_measurement_method '\w scans'
_diffrn_orient_matrix_UB_11 0.0447168000
_diffrn_orient_matrix_UB_12 -0.0119098000
_diffrn_orient_matrix_UB_13 0.0052224000
_diffrn_orient_matrix_UB_21 -0.0099162000
_diffrn_orient_matrix_UB_22 -0.0536849000
_diffrn_orient_matrix_UB_23 0.0007681000
_diffrn_orient_matrix_UB_31 -0.0015666000
_diffrn_orient_matrix_UB_32 -0.0021315000
_diffrn_orient_matrix_UB_33 -0.0481939000
_diffrn_radiation_monochromator graphite
_diffrn_radiation_probe x-ray
_diffrn_radiation_type MoK\a
_diffrn_radiation_wavelength 0.71073
_diffrn_reflns_av_R_equivalents 0.0342
_diffrn_reflns_av_unetI/netI 0.0528
_diffrn_reflns_Laue_measured_fraction_full 0.997
_diffrn_reflns_Laue_measured_fraction_max 0.998
_diffrn_reflns_limit_h_max 19
_diffrn_reflns_limit_h_min -16
_diffrn_reflns_limit_k_max 15
_diffrn_reflns_limit_k_min -16
_diffrn_reflns_limit_l_max 18
_diffrn_reflns_limit_l_min -18
_diffrn_reflns_number 6801
_diffrn_reflns_point_group_measured_fraction_full 0.997
_diffrn_reflns_point_group_measured_fraction_max 0.998
_diffrn_reflns_theta_full 25.242
_diffrn_reflns_theta_max 26.370
_diffrn_reflns_theta_min 3.455
_diffrn_source 'Enhance (Mo) X-ray Source'
_exptl_absorpt_coefficient_mu 0.963
_exptl_absorpt_correction_T_max 1.00000
_exptl_absorpt_correction_T_min 0.93573
_exptl_absorpt_correction_type multi-scan
_exptl_absorpt_process_details
;
CrysAlisPro, Agilent Technologies,
Version 1.171.37.35 (release 13-08-2014 CrysAlis171 .NET)
(compiled Aug 13 2014,18:06:01)
Empirical absorption correction using spherical harmonics,
 implemented in SCALE3 ABSPACK scaling algorithm.
;
_exptl_crystal_colour colourless
_exptl_crystal_colour_primary colourless
_exptl_crystal_density_diffrn 1.601
_exptl_crystal_description prism
_exptl_crystal_F_000 1432
_exptl_crystal_size_max 0.21
_exptl_crystal_size_mid 0.19
_exptl_crystal_size_min 0.17
_refine_diff_density_max 0.435
_refine_diff_density_min -0.349
_refine_diff_density_rms 0.068
_refine_ls_extinction_coef .
_refine_ls_extinction_method none
_refine_ls_goodness_of_fit_ref 1.019
_refine_ls_hydrogen_treatment constr
_refine_ls_matrix_type full
_refine_ls_number_parameters 196
_refine_ls_number_reflns 3025
_refine_ls_number_restraints 0
_refine_ls_restrained_S_all 1.019
_refine_ls_R_factor_all 0.0521
_refine_ls_R_factor_gt 0.0381
_refine_ls_shift/su_max 0.001
_refine_ls_shift/su_mean 0.000
_refine_ls_structure_factor_coef Fsqd
_refine_ls_weighting_details 'w=1/[\s^2^(Fo^2^)+(0.0258P)^2^+0.0657P] where P=(Fo^2^+2Fc^2^)/3'
_refine_ls_weighting_scheme calc
_refine_ls_wR_factor_gt 0.0681
_refine_ls_wR_factor_ref 0.0738
_reflns_Friedel_coverage 0.000
_reflns_Friedel_fraction_full .
_reflns_Friedel_fraction_max .
_reflns_number_gt 2438
_reflns_number_total 3025
_reflns_threshold_expression 'I > 2\s(I)'
_cod_data_source_file suppl_ncrs-2017-0211_suppl.cif
_cod_data_source_block w9
_cod_original_cell_volume 2945.65(18)
_cod_database_code 8106103
_shelx_space_group_comment
;
The symmetry employed for this shelxl refinement is uniquely defined
by the following loop, which should always be used as a source of
symmetry information in preference to the above space-group names.
They are only intended as comments.
;
_reflns_odcompleteness_completeness 99.68
_reflns_odcompleteness_iscentric 1
_reflns_odcompleteness_theta 26.32
_olex2_refinement_description
;
1. Fixed Uiso
 At 1.2 times of:
  All C(H) groups, All C(H,H) groups
 At 1.5 times of:
  All C(H,H,H) groups
2.a Secondary CH2 refined with riding coordinates:
 C9(H9A,H9B)
2.b Aromatic/amide H refined with riding coordinates:
 C1(H1), C2(H2), C3(H3), C4(H4), C12(H12), C13(H13), C14(H14), C15(H15)
2.c Idealised Me refined as rotating group:
 C8(H8A,H8B,H8C)
;
_olex2_submission_special_instructions 'No special instructions were received'

loop_
_space_group_symop_operation_xyz
'x, y, z'
'-x, y, -z+1/2'
'x+1/2, y+1/2, z'
'-x+1/2, y+1/2, -z+1/2'
'-x, -y, -z'
'x, -y, z-1/2'
'-x+1/2, -y+1/2, -z'
'x+1/2, -y+1/2, z-1/2'

loop_
_atom_site_label
_atom_site_type_symbol
_atom_site_fract_x
_atom_site_fract_y
_atom_site_fract_z
_atom_site_U_iso_or_equiv
_atom_site_adp_type
_atom_site_occupancy
_atom_site_site_symmetry_order
_atom_site_calc_flag
_atom_site_refinement_flags_posn
_atom_site_refinement_flags_adp
_atom_site_refinement_flags_occupancy
_atom_site_disorder_assembly
_atom_site_disorder_group
C1 C 0.37392(19) 0.4388(2) 0.56583(18) 0.0425(7) Uani 1 1 d . . . . .
H1 H 0.3465 0.4919 0.5935 0.051 Uiso 1 1 calc R . . . .
C2 C 0.3278(2) 0.3729(3) 0.50334(19) 0.0475(8) Uani 1 1 d . . . . .
H2 H 0.2684 0.3813 0.4893 0.057 Uiso 1 1 calc R . . . .
C3 C 0.3692(2) 0.2939(3) 0.46099(19) 0.0516(9) Uani 1 1 d . . . . .
H3 H 0.3365 0.2512 0.4188 0.062 Uiso 1 1 calc R . . . .
C4 C 0.4566(2) 0.2775(2) 0.47995(17) 0.0443(8) Uani 1 1 d . . . . .
H4 H 0.4840 0.2248 0.4518 0.053 Uiso 1 1 calc R . . . .
C5 C 0.50210(18) 0.3440(2) 0.54362(16) 0.0333(6) Uani 1 1 d . . . . .
C6 C 0.46220(18) 0.4234(2) 0.58606(16) 0.0317(6) Uani 1 1 d . . . . .
C7 C 0.59858(19) 0.4303(2) 0.63924(17) 0.0376(7) Uani 1 1 d . . . . .
C8 C 0.6834(2) 0.4612(3) 0.6892(2) 0.0564(9) Uani 1 1 d . . . . .
H8A H 0.6772 0.5250 0.7212 0.085 Uiso 1 1 calc GR . . . .
H8B H 0.7239 0.4708 0.6465 0.085 Uiso 1 1 calc GR . . . .
H8C H 0.7040 0.4080 0.7321 0.085 Uiso 1 1 calc GR . . . .
C9 C 0.65733(19) 0.2823(2) 0.55599(18) 0.0453(8) Uani 1 1 d . . . . .
H9A H 0.6592 0.2848 0.4906 0.054 Uiso 1 1 calc R . . . .
H9B H 0.7125 0.3068 0.5866 0.054 Uiso 1 1 calc R . . . .
C10 C 0.63057(18) 0.1343(3) 0.66508(17) 0.0404(7) Uani 1 1 d . . . . .
C11 C 0.6249(2) 0.0290(3) 0.6480(2) 0.0495(8) Uani 1 1 d . . . . .
C12 C 0.6102(2) -0.0408(3) 0.7167(2) 0.0627(10) Uani 1 1 d . . . . .
H12 H 0.6057 -0.1118 0.7057 0.075 Uiso 1 1 calc R . . . .
C13 C 0.6029(2) -0.0001(4) 0.8005(2) 0.0668(11) Uani 1 1 d . . . . .
H13 H 0.5929 -0.0445 0.8476 0.080 Uiso 1 1 calc R . . . .
C14 C 0.6097(2) 0.1054(4) 0.8178(2) 0.0630(11) Uani 1 1 d . . . . .
H14 H 0.6048 0.1294 0.8763 0.076 Uiso 1 1 calc R . . . .
C15 C 0.6235(2) 0.1765(3) 0.75099(18) 0.0547(9) Uani 1 1 d . . . . .
H15 H 0.6278 0.2474 0.7625 0.066 Uiso 1 1 calc R . . . .
Cd1 Cd 0.5000 0.59851(2) 0.7500 0.03882(12) Uani 1 2 d S T P . .
Cl1 Cl 0.62784(6) 0.69694(7) 0.80860(5) 0.0544(2) Uani 1 1 d . . . . .
N1 N 0.52437(15) 0.47625(18) 0.64584(13) 0.0361(6) Uani 1 1 d . . . . .
N2 N 0.58901(15) 0.34993(19) 0.57868(13) 0.0358(6) Uani 1 1 d . . . . .
N3 N 0.64384(16) 0.1765(2) 0.58312(14) 0.0424(6) Uani 1 1 d . . . . .
N4 N 0.6466(2) 0.0997(2) 0.52021(16) 0.0586(8) Uani 1 1 d . . . . .
N5 N 0.6350(2) 0.0112(2) 0.55770(18) 0.0643(8) Uani 1 1 d . . . . .

loop_
_atom_site_aniso_label
_atom_site_aniso_U_11
_atom_site_aniso_U_22
_atom_site_aniso_U_33
_atom_site_aniso_U_23
_atom_site_aniso_U_13
_atom_site_aniso_U_12
C1 0.0382(18) 0.046(2) 0.0439(15) -0.0031(14) 0.0065(13) 0.0041(16)
C2 0.0327(17) 0.057(2) 0.0513(17) -0.0025(16) -0.0004(13) -0.0041(17)
C3 0.051(2) 0.053(2) 0.0487(17) -0.0104(16) 0.0000(15) -0.0163(18)
C4 0.054(2) 0.0402(19) 0.0406(15) -0.0117(14) 0.0111(14) -0.0035(17)
C5 0.0366(17) 0.0322(17) 0.0319(13) 0.0031(12) 0.0069(11) -0.0012(14)
C6 0.0347(16) 0.0286(16) 0.0318(13) 0.0021(11) 0.0044(11) -0.0004(13)
C7 0.0379(18) 0.0361(18) 0.0383(14) 0.0016(13) 0.0034(12) -0.0030(15)
C8 0.041(2) 0.062(3) 0.0621(19) -0.0117(18) -0.0059(15) 0.0007(18)
C9 0.0455(19) 0.053(2) 0.0400(15) 0.0016(15) 0.0148(13) 0.0087(17)
C10 0.0334(17) 0.052(2) 0.0347(14) 0.0012(14) 0.0029(12) 0.0073(15)
C11 0.045(2) 0.051(2) 0.0503(18) 0.0037(17) 0.0005(14) 0.0129(18)
C12 0.047(2) 0.062(3) 0.076(2) 0.020(2) -0.0044(17) 0.0045(19)
C13 0.041(2) 0.099(4) 0.058(2) 0.033(2) 0.0014(16) 0.004(2)
C14 0.051(2) 0.104(4) 0.0357(16) 0.005(2) 0.0086(14) 0.008(2)
C15 0.052(2) 0.072(3) 0.0404(16) -0.0070(17) 0.0076(14) 0.0064(19)
Cd1 0.0472(2) 0.02871(19) 0.03872(17) 0.000 -0.00077(13) 0.000
Cl1 0.0664(6) 0.0470(5) 0.0477(4) -0.0043(4) 0.0001(4) -0.0206(5)
N1 0.0356(14) 0.0324(14) 0.0391(11) -0.0033(11) -0.0001(10) -0.0013(12)
N2 0.0345(14) 0.0355(15) 0.0377(12) -0.0013(11) 0.0065(10) 0.0053(12)
N3 0.0512(16) 0.0438(16) 0.0329(11) -0.0019(12) 0.0087(10) 0.0141(14)
N4 0.081(2) 0.054(2) 0.0412(14) -0.0087(14) 0.0091(13) 0.0195(18)
N5 0.084(2) 0.050(2) 0.0582(17) -0.0064(15) 0.0081(15) 0.0163(18)

loop_
_atom_type_symbol
_atom_type_description
_atom_type_scat_dispersion_real
_atom_type_scat_dispersion_imag
_atom_type_scat_source
C C 0.0033 0.0016 'International Tables Vol C Tables 4.2.6.8 and 6.1.1.4'
H H 0.0000 0.0000 'International Tables Vol C Tables 4.2.6.8 and 6.1.1.4'
Cd Cd -0.8075 1.2024 'International Tables Vol C Tables 4.2.6.8 and 6.1.1.4'
Cl Cl 0.1484 0.1585 'International Tables Vol C Tables 4.2.6.8 and 6.1.1.4'
N N 0.0061 0.0033 'International Tables Vol C Tables 4.2.6.8 and 6.1.1.4'

loop_
_geom_angle_atom_site_label_1
_geom_angle_atom_site_label_2
_geom_angle_atom_site_label_3
_geom_angle
_geom_angle_site_symmetry_1
_geom_angle_site_symmetry_3
C2 C1 H1 121.0 . .
C2 C1 C6 118.0(3) . .
C6 C1 H1 121.0 . .
C1 C2 H2 119.5 . .
C1 C2 C3 121.0(3) . .
C3 C2 H2 119.5 . .
C2 C3 H3 119.1 . .
C4 C3 C2 121.9(3) . .
C4 C3 H3 119.1 . .
C3 C4 H4 121.8 . .
C3 C4 C5 116.5(3) . .
C5 C4 H4 121.8 . .
C6 C5 C4 122.5(3) . .
N2 C5 C4 132.0(3) . .
N2 C5 C6 105.5(2) . .
C1 C6 C5 120.2(3) . .
C1 C6 N1 130.7(3) . .
C5 C6 N1 109.1(2) . .
N1 C7 C8 125.4(3) . .
N1 C7 N2 111.8(2) . .
N2 C7 C8 122.9(3) . .
C7 C8 H8A 109.5 . .
C7 C8 H8B 109.5 . .
C7 C8 H8C 109.5 . .
H8A C8 H8B 109.5 . .
H8A C8 H8C 109.5 . .
H8B C8 H8C 109.5 . .
H9A C9 H9B 108.0 . .
N2 C9 H9A 109.4 . .
N2 C9 H9B 109.4 . .
N3 C9 H9A 109.4 . .
N3 C9 H9B 109.4 . .
N3 C9 N2 111.3(2) . .
C11 C10 C15 122.5(3) . .
N3 C10 C11 104.0(2) . .
N3 C10 C15 133.5(3) . .
C10 C11 C12 120.8(3) . .
C10 C11 N5 109.1(3) . .
N5 C11 C12 130.1(3) . .
C11 C12 H12 121.5 . .
C13 C12 C11 117.0(4) . .
C13 C12 H12 121.5 . .
C12 C13 H13 119.0 . .
C12 C13 C14 122.0(3) . .
C14 C13 H13 119.0 . .
C13 C14 H14 118.8 . .
C15 C14 C13 122.3(3) . .
C15 C14 H14 118.8 . .
C10 C15 H15 122.3 . .
C14 C15 C10 115.4(3) . .
C14 C15 H15 122.3 . .
Cl1 Cd1 Cl1 116.93(4) 2_656 .
N1 Cd1 Cl1 113.52(6) . .
N1 Cd1 Cl1 113.52(6) 2_656 2_656
N1 Cd1 Cl1 109.09(6) 2_656 .
N1 Cd1 Cl1 109.09(6) . 2_656
N1 Cd1 N1 92.07(11) 2_656 .
C6 N1 Cd1 126.86(18) . .
C7 N1 C6 106.1(2) . .
C7 N1 Cd1 126.33(18) . .
C5 N2 C9 126.4(2) . .
C7 N2 C5 107.5(2) . .
C7 N2 C9 126.0(2) . .
C10 N3 C9 131.7(2) . .
N4 N3 C9 118.5(2) . .
N4 N3 C10 109.7(3) . .
N5 N4 N3 109.3(2) . .
N4 N5 C11 107.9(3) . .

loop_
_geom_bond_atom_site_label_1
_geom_bond_atom_site_label_2
_geom_bond_distance
_geom_bond_site_symmetry_2
C1 H1 0.9300 .
C1 C2 1.382(4) .
C1 C6 1.386(4) .
C2 H2 0.9300 .
C2 C3 1.398(4) .
C3 H3 0.9300 .
C3 C4 1.374(4) .
C4 H4 0.9300 .
C4 C5 1.393(4) .
C5 C6 1.391(4) .
C5 N2 1.389(3) .
C6 N1 1.398(3) .
C7 C8 1.481(4) .
C7 N1 1.318(3) .
C7 N2 1.363(3) .
C8 H8A 0.9600 .
C8 H8B 0.9600 .
C8 H8C 0.9600 .
C9 H9A 0.9700 .
C9 H9B 0.9700 .
C9 N2 1.452(3) .
C9 N3 1.445(4) .
C10 C11 1.381(4) .
C10 C15 1.398(4) .
C10 N3 1.368(3) .
C11 C12 1.398(4) .
C11 N5 1.382(4) .
C12 H12 0.9300 .
C12 C13 1.364(5) .
C13 H13 0.9300 .
C13 C14 1.385(5) .
C14 H14 0.9300 .
C14 C15 1.383(5) .
C15 H15 0.9300 .
Cd1 Cl1 2.4251(8) .
Cd1 Cl1 2.4251(8) 2_656
Cd1 N1 2.269(2) .
Cd1 N1 2.269(2) 2_656
N3 N4 1.361(3) .
N4 N5 1.291(4) .
